data_2215045
loop_
_publ_author_name
'Xie, Ji-Min'
'Zhao, Gan-Qing'
'Shao, Min'
'Liu, Hua'
'Lu, Xiao-Jing'

_publ_section_title
;(2,2'-Bipyridine-\k^2^<i>N</i>,<i>N</i>')[3-(2-oxidobenzylideneamino)propanoato-\k^3^<i>O</i>,<i>N</i>,<i>O</i>']copper(II)
 dihydrate
;
_journal_coeditor_code CI2408
_journal_issue 9
_journal_name_full 'Acta Crystallographica Section E'
_journal_page_first m2351
_journal_page_last m2352
_journal_paper_doi 10.1107/S1600536807034691
_journal_volume 63
_journal_year 2007
_chemical_formula_iupac '[Cu (C10 H9 N O3) (C10 H8 N2)], 2H2 O'
_chemical_formula_moiety 'C20 H17 Cu N3 O3, 2(H2 O)'
_chemical_formula_sum 'C20 H21 Cu N3 O5'
_chemical_formula_weight 446.94
_chemical_name_systematic
;
(2,2'-Bipyridine-\k^2^N,N')[3-(2-oxidobenzylideneamino)propanoato-
\k^3^O,N,O']copper(II) dihydrate
;
_space_group_IT_number 15
_symmetry_cell_setting monoclinic
_symmetry_space_group_name_Hall '-C 2yc'
_symmetry_space_group_name_H-M 'C 1 2/c 1'
_atom_sites_solution_hydrogens geom
_atom_sites_solution_primary direct
_atom_sites_solution_secondary difmap
_cell_angle_alpha 90.00
_cell_angle_beta 91.2040(10)
_cell_angle_gamma 90.00
_cell_formula_units_Z 8
_cell_length_a 15.1164(14)
_cell_length_b 13.1426(12)
_cell_length_c 19.6898(19)
_cell_measurement_reflns_used 4685
_cell_measurement_temperature 298(2)
_cell_measurement_theta_max 26.75
_cell_measurement_theta_min 2.29
_cell_volume 3910.9(6)
_computing_cell_refinement 'SAINT (Bruker, 2000)'
_computing_data_collection 'SMART (Bruker, 2000)'
_computing_data_reduction SAINT
_computing_molecular_graphics 'SHELXTL (Sheldrick, 2000)'
_computing_publication_material SHELXTL
_computing_structure_refinement 'SHELXL97 (Sheldrick, 1997)'
_computing_structure_solution 'SHELXS97 (Sheldrick, 1997)'
_diffrn_ambient_temperature 298(2)
_diffrn_measured_fraction_theta_full 0.998
_diffrn_measured_fraction_theta_max 0.998
_diffrn_measurement_device_type 'Bruker SMART APEXII CCD area-detector'
_diffrn_measurement_method '\f and \w'
_diffrn_radiation_monochromator graphite
_diffrn_radiation_source 'fine-focus sealed tube'
_diffrn_radiation_type MoK\a
_diffrn_radiation_wavelength 0.71073
_diffrn_reflns_av_R_equivalents 0.0194
_diffrn_reflns_av_sigmaI/netI 0.0220
_diffrn_reflns_limit_h_max 12
_diffrn_reflns_limit_h_min -17
_diffrn_reflns_limit_k_max 15
_diffrn_reflns_limit_k_min -14
_diffrn_reflns_limit_l_max 22
_diffrn_reflns_limit_l_min -23
_diffrn_reflns_number 9940
_diffrn_reflns_theta_full 25.00
_diffrn_reflns_theta_max 25.00
_diffrn_reflns_theta_min 2.05
_diffrn_standards_number 0
_exptl_absorpt_coefficient_mu 1.155
_exptl_absorpt_correction_T_max 0.8019
_exptl_absorpt_correction_T_min 0.7233
_exptl_absorpt_correction_type multi-scan
_exptl_absorpt_process_details '(SADABS; Sheldrick, 1996)'
_exptl_crystal_colour 'dark green'
_exptl_crystal_density_diffrn 1.518
_exptl_crystal_density_method 'not measured'
_exptl_crystal_description Block
_exptl_crystal_F_000 1848
_exptl_crystal_size_max 0.30
_exptl_crystal_size_mid 0.20
_exptl_crystal_size_min 0.20
_refine_diff_density_max 0.210
_refine_diff_density_min -0.296
_refine_ls_extinction_coef 0.00067(11)
_refine_ls_extinction_expression Fc^*^=kFc[1+0.001xFc^2^\l^3^/sin(2\q)]^-1/4^
_refine_ls_extinction_method SHELXL97
_refine_ls_goodness_of_fit_ref 1.042
_refine_ls_hydrogen_treatment mixed
_refine_ls_matrix_type full
_refine_ls_number_parameters 279
_refine_ls_number_reflns 3427
_refine_ls_number_restraints 6
_refine_ls_restrained_S_all 1.042
_refine_ls_R_factor_all 0.0346
_refine_ls_R_factor_gt 0.0285
_refine_ls_shift/su_max 0.002
_refine_ls_shift/su_mean 0.001
_refine_ls_structure_factor_coef Fsqd
_refine_ls_weighting_details 'calc w=1/[\s^2^(Fo^2^)+(0.0435P)^2^+2.2382P] where P=(Fo^2^+2Fc^2^)/3'
_refine_ls_weighting_scheme calc
_refine_ls_wR_factor_gt 0.0765
_refine_ls_wR_factor_ref 0.0801
_reflns_number_gt 2954
_reflns_number_total 3427
_reflns_threshold_expression I>2\s(I)
_cod_data_source_file ci2408.cif
_cod_data_source_block I
_cod_original_sg_symbol_H-M 'C 2/c'
_cod_database_code 2215045
_cod_database_fobs_code 2215045

loop_
_symmetry_equiv_pos_as_xyz
'x, y, z'
'-x, y, -z+1/2'
'x+1/2, y+1/2, z'
'-x+1/2, y+1/2, -z+1/2'
'-x, -y, -z'
'x, -y, z-1/2'
'-x+1/2, -y+1/2, -z'
'x+1/2, -y+1/2, z-1/2'

loop_
_atom_site_type_symbol
_atom_site_label
_atom_site_fract_x
_atom_site_fract_y
_atom_site_fract_z
_atom_site_U_iso_or_equiv
_atom_site_adp_type
_atom_site_calc_flag
_atom_site_refinement_flags
_atom_site_occupancy
Cu Cu1 0.087909(17) 0.740584(18) 0.423632(12) 0.03594(12) Uani d . 1
C C1 -0.05975(15) 0.62930(18) 0.32611(11) 0.0488(6) Uani d . 1
H H1 -0.0767 0.6942 0.3123 0.059 Uiso calc R 1
C C2 -0.10048(18) 0.5472(2) 0.29577(13) 0.0599(7) Uani d . 1
H H2 -0.1442 0.5560 0.2623 0.072 Uiso calc R 1
C C3 -0.07487(19) 0.4520(2) 0.31624(14) 0.0643(7) Uani d . 1
H H3 -0.1010 0.3949 0.2965 0.077 Uiso calc R 1
C C4 -0.01062(18) 0.44065(18) 0.36590(13) 0.0551(6) Uani d . 1
H H4 0.0066 0.3762 0.3805 0.066 Uiso calc R 1
C C5 0.02824(14) 0.52682(15) 0.39396(10) 0.0379(5) Uani d . 1
C C6 0.09825(14) 0.52231(15) 0.44798(10) 0.0369(5) Uani d . 1
C C7 0.13000(17) 0.43154(17) 0.47509(12) 0.0517(6) Uani d . 1
H H7 0.1083 0.3697 0.4588 0.062 Uiso calc R 1
C C8 0.19355(17) 0.4334(2) 0.52598(13) 0.0580(7) Uani d . 1
H H8 0.2157 0.3729 0.5440 0.070 Uiso calc R 1
C C9 0.22382(17) 0.5243(2) 0.54970(13) 0.0598(7) Uani d . 1
H H9 0.2662 0.5272 0.5845 0.072 Uiso calc R 1
C C10 0.19027(16) 0.61197(19) 0.52099(12) 0.0536(6) Uani d . 1
H H10 0.2106 0.6742 0.5374 0.064 Uiso calc R 1
C C11 0.19829(15) 0.77373(17) 0.30493(11) 0.0424(5) Uani d . 1
C C12 0.26208(17) 0.7385(2) 0.25875(14) 0.0548(6) Uani d . 1
H H12 0.2924 0.6784 0.2681 0.066 Uiso calc R 1
C C13 0.28013(18) 0.7913(3) 0.20050(13) 0.0655(7) Uani d . 1
H H13 0.3219 0.7657 0.1710 0.079 Uiso calc R 1
C C14 0.23770(18) 0.8812(2) 0.18480(13) 0.0660(8) Uani d . 1
H H14 0.2518 0.9173 0.1459 0.079 Uiso calc R 1
C C15 0.17490(17) 0.9164(2) 0.22715(12) 0.0559(6) Uani d . 1
H H15 0.1458 0.9769 0.2165 0.067 Uiso calc R 1
C C16 0.15252(14) 0.86370(17) 0.28690(10) 0.0418(5) Uani d . 1
C C17 0.08414(15) 0.90614(16) 0.32727(11) 0.0440(5) Uani d . 1
H H17 0.0604 0.9677 0.3124 0.053 Uiso calc R 1
C C18 -0.01486(18) 0.93121(18) 0.41580(12) 0.0564(7) Uani d . 1
H H18A -0.0445 0.9742 0.3823 0.068 Uiso calc R 1
H H18B 0.0147 0.9752 0.4486 0.068 Uiso calc R 1
C C19 -0.08308(16) 0.86842(19) 0.45159(12) 0.0537(6) Uani d . 1
H H19A -0.1317 0.9122 0.4642 0.064 Uiso calc R 1
H H19B -0.1064 0.8174 0.4204 0.064 Uiso calc R 1
C C20 -0.04692(16) 0.81623(16) 0.51415(11) 0.0458(5) Uani d . 1
N N1 0.12982(12) 0.61166(13) 0.47065(9) 0.0392(4) Uani d . 1
N N2 0.00289(12) 0.62053(13) 0.37434(8) 0.0386(4) Uani d . 1
N N3 0.05187(12) 0.86882(12) 0.38171(9) 0.0397(4) Uani d . 1
O O1 0.18482(11) 0.72290(12) 0.36108(9) 0.0495(4) Uani d . 1
O O2 0.02817(13) 0.77239(13) 0.50911(8) 0.0566(5) Uani d . 1
O O3 -0.08925(12) 0.81717(15) 0.56686(8) 0.0650(5) Uani d . 1
O O4 0.33568(19) 0.6129(2) 0.40144(16) 0.1006(8) Uani d D 1
O O5 0.0196(2) 0.8368(3) 0.68258(17) 0.1303(11) Uani d D 1
H H4A 0.357(3) 0.636(4) 0.4383(17) 0.21(3) Uiso d D 1
H H4B 0.2906(15) 0.649(2) 0.3917(17) 0.109(13) Uiso d D 1
H H5B -0.020(2) 0.842(3) 0.6523(19) 0.18(2) Uiso d D 1
H H5A 0.019(2) 0.7785(12) 0.6976(15) 0.175(12) Uiso d D 1

loop_
_atom_site_aniso_label
_atom_site_aniso_U_11
_atom_site_aniso_U_22
_atom_site_aniso_U_33
_atom_site_aniso_U_12
_atom_site_aniso_U_13
_atom_site_aniso_U_23
Cu1 0.03707(18) 0.03392(16) 0.03682(17) 0.00184(10) 0.00015(11) 0.00119(10)
C1 0.0478(14) 0.0539(14) 0.0445(13) 0.0022(11) -0.0044(11) 0.0002(10)
C2 0.0521(16) 0.0751(18) 0.0519(15) -0.0081(14) -0.0098(12) -0.0098(13)
C3 0.0676(18) 0.0602(16) 0.0647(17) -0.0211(14) -0.0041(14) -0.0147(13)
C4 0.0631(16) 0.0423(13) 0.0599(15) -0.0082(12) 0.0027(13) -0.0037(11)
C5 0.0383(12) 0.0373(11) 0.0384(11) -0.0011(9) 0.0103(9) -0.0020(9)
C6 0.0356(11) 0.0391(11) 0.0365(11) 0.0040(9) 0.0104(9) 0.0039(9)
C7 0.0589(15) 0.0406(12) 0.0560(15) 0.0061(11) 0.0133(12) 0.0069(10)
C8 0.0527(15) 0.0612(16) 0.0605(16) 0.0184(13) 0.0066(13) 0.0249(13)
C9 0.0491(15) 0.0760(18) 0.0539(15) 0.0065(14) -0.0047(12) 0.0183(13)
C10 0.0502(14) 0.0593(15) 0.0508(14) -0.0011(12) -0.0094(12) 0.0054(11)
C11 0.0356(12) 0.0519(13) 0.0398(12) -0.0081(10) 0.0011(10) -0.0061(10)
C12 0.0384(13) 0.0690(16) 0.0571(16) 0.0005(11) 0.0072(12) -0.0090(12)
C13 0.0431(15) 0.107(2) 0.0465(15) -0.0073(16) 0.0091(12) -0.0115(15)
C14 0.0566(16) 0.101(2) 0.0409(14) -0.0149(16) 0.0046(12) 0.0101(14)
C15 0.0558(15) 0.0680(16) 0.0439(14) -0.0074(13) -0.0002(12) 0.0093(11)
C16 0.0421(12) 0.0479(12) 0.0353(11) -0.0058(10) 0.0009(10) -0.0019(9)
C17 0.0521(14) 0.0374(11) 0.0424(12) 0.0003(10) -0.0031(10) 0.0038(9)
C18 0.0752(18) 0.0435(13) 0.0511(14) 0.0196(12) 0.0162(13) 0.0044(11)
C19 0.0484(14) 0.0637(15) 0.0493(14) 0.0162(12) 0.0058(11) -0.0034(12)
C20 0.0558(15) 0.0395(12) 0.0426(13) -0.0031(11) 0.0082(11) -0.0034(9)
N1 0.0394(10) 0.0391(10) 0.0390(10) 0.0013(8) -0.0002(8) 0.0034(7)
N2 0.0388(10) 0.0402(10) 0.0368(9) 0.0005(8) -0.0002(8) -0.0001(7)
N3 0.0464(11) 0.0356(9) 0.0372(10) 0.0031(8) 0.0017(8) -0.0008(7)
O1 0.0432(9) 0.0496(9) 0.0561(10) 0.0093(7) 0.0124(8) 0.0095(7)
O2 0.0693(12) 0.0632(10) 0.0374(9) 0.0224(9) 0.0069(8) 0.0048(7)
O3 0.0732(13) 0.0702(13) 0.0526(11) 0.0028(10) 0.0231(10) 0.0038(9)
O4 0.0858(18) 0.0991(18) 0.116(2) 0.0421(15) -0.0096(16) -0.0057(16)
O5 0.097(2) 0.189(4) 0.104(2) -0.011(2) -0.0175(18) 0.046(2)

loop_
_atom_type_symbol
_atom_type_description
_atom_type_scat_dispersion_real
_atom_type_scat_dispersion_imag
_atom_type_scat_source
C C 0.0033 0.0016 'International Tables Vol C Tables 4.2.6.8 and 6.1.1.4'
H H 0.0000 0.0000 'International Tables Vol C Tables 4.2.6.8 and 6.1.1.4'
N N 0.0061 0.0033 'International Tables Vol C Tables 4.2.6.8 and 6.1.1.4'
O O 0.0106 0.0060 'International Tables Vol C Tables 4.2.6.8 and 6.1.1.4'
Cu Cu 0.3201 1.2651 'International Tables Vol C Tables 4.2.6.8 and 6.1.1.4'

loop_
_geom_angle_atom_site_label_1
_geom_angle_atom_site_label_2
_geom_angle_atom_site_label_3
_geom_angle
_geom_angle_publ_flag
O1 Cu1 N3 92.45(7) yes
O1 Cu1 O2 158.33(8) yes
N3 Cu1 O2 92.82(7) yes
O1 Cu1 N1 87.53(7) yes
N3 Cu1 N1 176.87(7) yes
O2 Cu1 N1 86.08(7) yes
O1 Cu1 N2 94.25(7) yes
N3 Cu1 N2 105.81(7) yes
O2 Cu1 N2 104.48(7) yes
N1 Cu1 N2 77.31(7) yes
N2 C1 C2 123.2(2) ?
N2 C1 H1 118.4 ?
C2 C1 H1 118.4 ?
C3 C2 C1 118.0(2) ?
C3 C2 H2 121.0 ?
C1 C2 H2 121.0 ?
C2 C3 C4 120.1(2) ?
C2 C3 H3 120.0 ?
C4 C3 H3 120.0 ?
C3 C4 C5 118.9(2) ?
C3 C4 H4 120.5 ?
C5 C4 H4 120.5 ?
N2 C5 C4 121.2(2) ?
N2 C5 C6 115.90(17) ?
C4 C5 C6 122.85(19) ?
N1 C6 C7 120.4(2) ?
N1 C6 C5 116.53(17) ?
C7 C6 C5 123.0(2) ?
C8 C7 C6 119.7(2) ?
C8 C7 H7 120.1 ?
C6 C7 H7 120.1 ?
C9 C8 C7 119.4(2) ?
C9 C8 H8 120.3 ?
C7 C8 H8 120.3 ?
C8 C9 C10 118.5(2) ?
C8 C9 H9 120.8 ?
C10 C9 H9 120.8 ?
N1 C10 C9 122.9(2) ?
N1 C10 H10 118.5 ?
C9 C10 H10 118.5 ?
O1 C11 C16 123.7(2) ?
O1 C11 C12 119.6(2) ?
C16 C11 C12 116.7(2) ?
C13 C12 C11 121.4(3) ?
C13 C12 H12 119.3 ?
C11 C12 H12 119.3 ?
C12 C13 C14 121.4(3) ?
C12 C13 H13 119.3 ?
C14 C13 H13 119.3 ?
C15 C14 C13 118.9(3) ?
C15 C14 H14 120.6 ?
C13 C14 H14 120.6 ?
C14 C15 C16 121.8(3) ?
C14 C15 H15 119.1 ?
C16 C15 H15 119.1 ?
C11 C16 C15 119.7(2) ?
C11 C16 C17 122.9(2) ?
C15 C16 C17 117.4(2) ?
N3 C17 C16 127.3(2) ?
N3 C17 H17 116.3 ?
C16 C17 H17 116.3 ?
N3 C18 C19 112.96(19) ?
N3 C18 H18A 109.0 ?
C19 C18 H18A 109.0 ?
N3 C18 H18B 109.0 ?
C19 C18 H18B 109.0 ?
H18A C18 H18B 107.8 ?
C20 C19 C18 113.1(2) ?
C20 C19 H19A 109.0 ?
C18 C19 H19A 109.0 ?
C20 C19 H19B 109.0 ?
C18 C19 H19B 109.0 ?
H19A C19 H19B 107.8 ?
O3 C20 O2 123.2(2) ?
O3 C20 C19 120.0(2) ?
O2 C20 C19 116.8(2) ?
C10 N1 C6 118.93(19) ?
C10 N1 Cu1 122.66(15) ?
C6 N1 Cu1 118.33(14) ?
C1 N2 C5 118.58(19) ?
C1 N2 Cu1 129.79(15) ?
C5 N2 Cu1 111.28(13) ?
C17 N3 C18 116.33(18) ?
C17 N3 Cu1 125.17(15) ?
C18 N3 Cu1 118.45(14) ?
C11 O1 Cu1 127.19(14) ?
C20 O2 Cu1 125.81(15) ?
H4A O4 H4B 107(2) ?
H5B O5 H5A 108(2) ?

loop_
_geom_bond_atom_site_label_1
_geom_bond_atom_site_label_2
_geom_bond_distance
_geom_bond_publ_flag
Cu1 O1 1.9475(16) yes
Cu1 N3 1.9492(17) yes
Cu1 O2 1.9715(17) yes
Cu1 N1 2.0261(17) yes
Cu1 N2 2.2429(17) yes
C1 N2 1.332(3) ?
C1 C2 1.373(3) ?
C1 H1 0.93 ?
C2 C3 1.368(4) ?
C2 H2 0.93 ?
C3 C4 1.372(4) ?
C3 H3 0.93 ?
C4 C5 1.385(3) ?
C4 H4 0.93 ?
C5 N2 1.344(3) ?
C5 C6 1.486(3) ?
C6 N1 1.341(3) ?
C6 C7 1.388(3) ?
C7 C8 1.374(4) ?
C7 H7 0.93 ?
C8 C9 1.359(4) ?
C8 H8 0.93 ?
C9 C10 1.376(3) ?
C9 H9 0.93 ?
C10 N1 1.334(3) ?
C10 H10 0.93 ?
C11 O1 1.311(3) ?
C11 C16 1.412(3) ?
C11 C12 1.417(3) ?
C12 C13 1.373(4) ?
C12 H12 0.93 ?
C13 C14 1.377(4) ?
C13 H13 0.93 ?
C14 C15 1.358(4) ?
C14 H14 0.93 ?
C15 C16 1.412(3) ?
C15 H15 0.93 ?
C16 C17 1.430(3) ?
C17 N3 1.284(3) ?
C17 H17 0.93 ?
C18 N3 1.473(3) ?
C18 C19 1.507(3) ?
C18 H18A 0.97 ?
C18 H18B 0.97 ?
C19 C20 1.503(3) ?
C19 H19A 0.97 ?
C19 H19B 0.97 ?
C20 O3 1.231(3) ?
C20 O2 1.279(3) ?
O4 H4A 0.842(10) ?
O4 H4B 0.847(10) ?
O5 H5B 0.842(10) ?
O5 H5A 0.822(10) ?

loop_
_geom_hbond_atom_site_label_D
_geom_hbond_atom_site_label_H
_geom_hbond_atom_site_label_A
_geom_hbond_site_symmetry_A
_geom_hbond_distance_DH
_geom_hbond_distance_HA
_geom_hbond_distance_DA
_geom_hbond_angle_DHA
_geom_hbond_publ_flag
O4 H4A O2 7_566 0.842(10) 2.34(3) 3.075(4) 146(5) yes
O4 H4B O1 . 0.847(10) 1.960(10) 2.801(3) 174(3) yes
O5 H5B O3 . 0.842(10) 1.99(2) 2.794(4) 160(5) yes
